data_7047152
loop_
_publ_author_name
'Kuhlmann, Lisa'
'Methling, Rafael'
'Simon, Jasmin'
'Neumann, Beate'
'Stammler, Hans-Georg'
'Strassert, Cristian A.'
'Mitzel, Norbert W.'

_publ_section_title
;
 Fluorescent phenoxy benzoxazole complexes of zirconium and hafnium:
 synthesis, structure and photo-physical behaviour.
;
_journal_issue 32
_journal_name_full 'Dalton transactions (Cambridge, England : 2003)'
_journal_page_first 11245
_journal_page_last 11252
_journal_paper_doi 10.1039/c8dt01757c
_journal_volume 47
_journal_year 2018
_chemical_absolute_configuration unk
_chemical_formula_moiety 'C68 H40 Hf N4 O8, 2(C H2 Cl2)'
_chemical_formula_sum 'C70 H44 Cl4 Hf N4 O8'
_chemical_formula_weight 1389.38
_space_group_crystal_system orthorhombic
_space_group_IT_number 18
_space_group_name_Hall 'P 2 2ab'
_space_group_name_H-M_alt 'P 21 21 2'
_symmetry_space_group_name_Hall 'P 2 2ab'
_symmetry_space_group_name_H-M 'P 21 21 2'
_atom_sites_solution_hydrogens geom
_atom_sites_solution_primary direct
_audit_creation_date 2016-07-20
_audit_creation_method
;
  Olex2 1.2-ac2
  (compiled 2012.03.27 svn.r2268, GUI svn.r4156)
;
_audit_update_record
;
2018-01-11 deposited with the CCDC.
2018-07-26 downloaded from the CCDC.
;
_cell_angle_alpha 90
_cell_angle_beta 90
_cell_angle_gamma 90
_cell_formula_units_Z 4
_cell_length_a 12.08302(9)
_cell_length_b 18.98014(13)
_cell_length_c 27.6971(2)
_cell_measurement_reflns_used 94740
_cell_measurement_temperature 100.00(10)
_cell_measurement_theta_max 72.2510
_cell_measurement_theta_min 2.7730
_cell_volume 6351.98(8)
_computing_cell_refinement 'CrysAlisPro 1.171.38.43 (Rigaku OD, 2015)'
_computing_data_collection 'CrysAlisPro 1.171.38.43 (Rigaku OD, 2015)'
_computing_data_reduction 'CrysAlisPro 1.171.38.43 (Rigaku OD, 2015)'
_computing_molecular_graphics
;
O. V. Dolomanov, L. J. Bourhis, R. J. Gildea, J. A. K. Howard and H. Puschmann,
OLEX2: a complete structure solution, refinement and analysis program.
J. Appl. Cryst. (2009). 42, 339-341.
;
_computing_publication_material
;
O. V. Dolomanov, L. J. Bourhis, R. J. Gildea, J. A. K. Howard and H. Puschmann,
OLEX2: a complete structure solution, refinement and analysis program.
J. Appl. Cryst. (2009). 42, 339-341.
;
_computing_structure_refinement
;
SHELXL, G.M. Sheldrick, Acta Cryst.
(2008). A64, 112-122
;
_computing_structure_solution
;
SHELXS, G.M. Sheldrick, Acta Cryst.
(2008). A64, 112-122
;
_diffrn_ambient_environment N~2~
_diffrn_ambient_temperature 100.00(10)
_diffrn_detector 'CCD plate'
_diffrn_detector_area_resol_mean 5.3114
_diffrn_detector_type Atlas
_diffrn_measured_fraction_theta_full 0.9997
_diffrn_measured_fraction_theta_max 0.9959
_diffrn_measurement_details
;
List of Runs (angles in degrees, time in seconds):

  # Type    Start    End  Width  t~exp~   \w     \q     \k     \f   Frames
#--------------------------------------------------------------------------
  1  \w    -59.00  33.00   1.00    2.04    --  -38.50  38.00 120.00   92
  2  \w   -116.00  -5.00   1.00    2.04    --  -38.50 -19.00 -30.00  111
  3  \w     57.00 127.00   1.00    2.04    --   43.20 178.00 -30.00   70
  4  \w     13.00 115.00   1.00    2.04    --   43.20  77.00   0.00  102
  5  \w     57.00 127.00   1.00    2.04    --   43.20 178.00  90.00   70
  6  \w     13.00 115.00   1.00    2.04    --   43.20  77.00-180.00  102
  7  \w     13.00 115.00   1.00    2.04    --   43.20  77.00 120.00  102
  8  \w     13.00 115.00   1.00    2.04    --   43.20  77.00 -60.00  102
  9  \w    -25.00  68.00   1.00    2.04    --   43.20 -57.00 -90.00   93
 10  \w     11.00  40.00   1.00    2.04    --   43.20  83.00  56.18   29
 11  \w     23.00 114.00   1.00    2.04    --   43.20  38.00 120.00   91
 12  \w     13.00 115.00   1.00    2.04    --   43.20  77.00-120.00  102
 13  \w      1.00  82.00   1.00    2.04    --   43.20 -99.00-180.00   81
 14  \w     23.00 114.00   1.00    2.04    --   43.20  38.00-150.00   91
 15  \w     82.00 178.00   1.00    8.18    --  111.00  72.00-151.42   96
 16  \w     81.00 178.00   1.00    8.18    --  111.00  76.00-104.60   97
 17  \w     84.00 178.00   1.00    8.18    --  111.00  65.00-111.47   94
 18  \w     84.00 178.00   1.00    8.18    --  111.00  63.00 124.17   94
 19  \w     81.00 178.00   1.00    8.18    --  111.00  77.00-180.00   97
 20  \w     40.00 141.00   1.00    8.18    --  111.00 -77.00  30.00  101
 21  \w     81.00 178.00   1.00    8.18    --  111.00  76.00 -68.10   97
 22  \w     81.00 178.00   1.00    8.18    --  111.00  77.00 -60.00   97
 23  \w     81.00 178.00   1.00    8.18    --  111.00  77.00  90.00   97
 24  \w     81.00 178.00   1.00    8.18    --  111.00  77.00 -90.00   97
 25  \w     41.00 122.00   1.00    8.18    --  111.00-125.00  30.00   81
 26  \w     81.00 178.00   1.00    8.18    --  111.00  77.00 150.00   97
 27  \w     81.00 178.00   1.00    8.18    --  111.00  76.00 -38.09   97
 28  \w     85.00 178.00   1.00    8.18    --  111.00  61.00-168.13   93
 29  \w     85.00 178.00   1.00    8.18    --  111.00  61.00 -60.00   93
 30  \w     82.00 178.00   1.00    8.18    --  111.00  73.00   5.27   96
 31  \w     85.00 178.00   1.00    8.18    --  111.00  61.00 -30.00   93
 32  \w     85.00 178.00   1.00    8.18    --  111.00  61.00 120.00   93
 33  \w     85.00 178.00   1.00    8.18    --  111.00  60.00 -93.38   93
 34  \w     85.00 178.00   1.00    8.18    --  111.00  62.00  35.35   93
 35  \w     81.00 178.00   1.00    8.18    --  111.00  77.00  30.00   97
 36  \w     81.00 178.00   1.00    8.18    --  111.00  77.00-150.00   97
 37  \w     81.00 178.00   1.00    8.18    --  111.00  77.00 120.00   97
 38  \w     85.00 178.00   1.00    8.18    --  111.00  61.00 150.00   93
 39  \w     81.00 178.00   1.00    8.18    --  111.00  77.00 -30.00   97
 40  \w     85.00 178.00   1.00    8.18    --  111.00  61.00  30.00   93
 41  \w     85.00 178.00   1.00    8.18    --  111.00  61.00   0.00   93
 42  \w     81.00 174.00   1.00    8.18    --  111.00  77.00  60.00   93
 43  \w     85.00 111.00   1.00    8.18    --  111.00  61.00-180.00   26
 44  \w     85.00 115.00   1.00    8.18    --  111.00  61.00  60.00   30
 45  \w     85.00 111.00   1.00    8.18    --  111.00  59.00  14.43   26
 46  \w     41.00 101.00   1.00    8.18    --  111.00-125.00-150.00   60
 47  \w     82.00 140.00   1.00    8.18    --  111.00 -77.00 -30.00   58
 48  \w     85.00 152.00   1.00    8.18    --  111.00  61.00-150.00   67
 49  \w     85.00 111.00   1.00    8.18    --  111.00  61.00-120.00   26
 50  \w     43.00 109.00   1.00    8.18    --  111.00 -94.00-120.00   66
 51  \w     41.00 121.00   1.00    8.18    --  111.00-125.00 150.00   80
 52  \w     85.00 111.00   1.00    8.18    --  111.00  61.00  90.00   26
 53  \w     51.00 137.00   1.00    8.18    --  111.00 -61.00-120.00   86
 54  \w     65.00 122.00   1.00    8.18    --  111.00-125.00-120.00   57
 55  \w     83.00 108.00   1.00    8.18    --  111.00  72.00  54.15   25
;
_diffrn_measurement_device 'four-circle diffractometer'
_diffrn_measurement_device_type 'SuperNova, Dual, Cu at zero, Atlas'
_diffrn_measurement_method '\w scans'
_diffrn_orient_matrix_type 'CrysAlisPro convention (1999,Acta A55,543-557)'
_diffrn_orient_matrix_UB_11 0.0205329000
_diffrn_orient_matrix_UB_12 -0.0797918000
_diffrn_orient_matrix_UB_13 0.0048556000
_diffrn_orient_matrix_UB_21 0.1251043000
_diffrn_orient_matrix_UB_22 0.0136917000
_diffrn_orient_matrix_UB_23 0.0052222000
_diffrn_orient_matrix_UB_31 -0.0137192000
_diffrn_orient_matrix_UB_32 0.0056382000
_diffrn_orient_matrix_UB_33 0.0551636000
_diffrn_radiation_monochromator mirror
_diffrn_radiation_probe x-ray
_diffrn_radiation_type 'Cu K\a'
_diffrn_radiation_wavelength 1.54184
_diffrn_reflns_av_R_equivalents 0.0474
_diffrn_reflns_av_unetI/netI 0.0171
_diffrn_reflns_Laue_measured_fraction_full 1.000
_diffrn_reflns_Laue_measured_fraction_max 1.000
_diffrn_reflns_limit_h_max 14
_diffrn_reflns_limit_h_min -14
_diffrn_reflns_limit_k_max 23
_diffrn_reflns_limit_k_min -23
_diffrn_reflns_limit_l_max 34
_diffrn_reflns_limit_l_min -29
_diffrn_reflns_number 184852
_diffrn_reflns_point_group_measured_fraction_full 1.000
_diffrn_reflns_point_group_measured_fraction_max 1.000
_diffrn_reflns_theta_full 67.684
_diffrn_reflns_theta_max 72.73
_diffrn_reflns_theta_min 2.82
_diffrn_source 'micro-focus sealed X-ray tube'
_diffrn_source_type 'SuperNova (Cu) X-ray Source'
_exptl_absorpt_coefficient_mu 5.063
_exptl_absorpt_correction_T_max 0.780
_exptl_absorpt_correction_T_min 0.453
_exptl_absorpt_correction_type gaussian
_exptl_absorpt_process_details
;
CrysAlisPro 1.171.38.43 (Rigaku Oxford Diffraction, 2015)
Numerical absorption correction based on gaussian integration over
            a multifaceted crystal model
Empirical absorption correction using spherical harmonics,
 implemented in SCALE3 ABSPACK scaling algorithm.
;
_exptl_crystal_colour 'clear light yellow'
_exptl_crystal_colour_lustre clear
_exptl_crystal_colour_modifier light
_exptl_crystal_colour_primary yellow
_exptl_crystal_density_diffrn 1.451
_exptl_crystal_description fragment
_exptl_crystal_F_000 2784
_exptl_crystal_size_max 0.213
_exptl_crystal_size_mid 0.139
_exptl_crystal_size_min 0.056
_refine_diff_density_max 1.965
_refine_diff_density_min -1.244
_refine_diff_density_rms 0.089
_refine_ls_abs_structure_details
;
 Refined as an inversion twin.
 
 Highly disordered solvent in four voids were squeezed
 with the SQUEEZE procedure of Olex2 program 
 (Dolomanov, O.V.; Bourhis, L.J.; Gildea, R.J.; Howard, J.A.K.; 
 Puschmann, H., J. Appl. Cryst. (2009). 42, 339-341.)
 The sum formular and further calculations disregard this 
 electron density.

Miller array info: D:\Data\lisa37\struct\olex2_lisa37\lisa37.hkl:Iobs,SigIobs
Observation type: xray.intensity
Type of data: double, size=184852
Type of sigmas: double, size=184852
Number of Miller indices: 184852
Anomalous flag: True
Unit cell: (12.083, 18.9801, 27.6971, 90, 90, 90)
Space group: P 21 21 2 (No. 18)
Systematic absences: 148
Systematic absences not included in following:
Centric reflections: 18083
Resolution range: 15.6567 0.807313

use_set_completion: False
solvent_radius: 1.20
shrink_truncation_radius: 1.20
van der Waals radii:
    C    Cl     H    Hf     N     O
 1.70  1.75  1.09  2.00  1.55  1.52

Total solvent accessible volume / cell = 949.8 Ang^3 [15.0%]
Total electron count / cell = 264.4

gridding: (60,96,144)
Void #Grid points Vol/A^3 Vol/%  Centre of mass (frac)   Eigenvectors (frac)
   1        26653   204.1   3.2  (-0.000,-0.000, 0.453)  1  ( 0.980, 0.199, 0.000)
                                                         2  (-0.199, 0.980, 0.000)
                                                         3  ( 0.000, 0.000, 1.000)
   2        35362   270.8   4.3  (-0.000, 0.500, 0.104)  1  ( 0.966, 0.260, 0.000)
                                                         2  (-0.260, 0.966, 0.000)
                                                         3  ( 0.000, 0.000, 1.000)
   3        35362   270.8   4.3  ( 0.500,-0.000, 0.896)  1  ( 0.966,-0.260, 0.000)
                                                         2  ( 0.260, 0.966, 0.000)
                                                         3  ( 0.000, 0.000, 1.000)
   4        26653   204.1   3.2  ( 0.500, 0.500, 0.547)  1  ( 0.980,-0.199, 0.000)
                                                         2  ( 0.199, 0.980, 0.000)
                                                         3  ( 0.000, 0.000, 1.000)

Void  Vol/Ang^3  #Electrons
   1      204.1         58.5
   2      270.8         96.9
   3      270.8         97.7
   4      204.1         57.8


;
_refine_ls_abs_structure_Flack 0.481(10)
_refine_ls_extinction_method none
_refine_ls_goodness_of_fit_ref 1.028
_refine_ls_hydrogen_treatment constr
_refine_ls_matrix_type full
_refine_ls_number_parameters 786
_refine_ls_number_reflns 12561
_refine_ls_number_restraints 0
_refine_ls_restrained_S_all 1.028
_refine_ls_R_factor_all 0.0342
_refine_ls_R_factor_gt 0.0334
_refine_ls_shift/su_max 0.001
_refine_ls_shift/su_mean 0.000
_refine_ls_structure_factor_coef Fsqd
_refine_ls_weighting_details 'w=1/[\s^2^(Fo^2^)+(0.0565P)^2^+8.9315P] where P=(Fo^2^+2Fc^2^)/3'
_refine_ls_weighting_scheme calc
_refine_ls_wR_factor_gt 0.0893
_refine_ls_wR_factor_ref 0.0902
_reflns_Friedel_coverage 0.815
_reflns_Friedel_fraction_full 1.000
_reflns_Friedel_fraction_max 1.000
_reflns_number_gt 12231
_reflns_number_total 12561
_reflns_threshold_expression 'I > 2\s(I)'
_cod_data_source_file c8dt01757c2.cif
_cod_data_source_block compound10
_cod_depositor_comments 'Adding full bibliography for 7047149--7047158.cif.'
_cod_original_cell_volume 6351.99(8)
_cod_database_code 7047152
_chemical_oxdiff_formula 'C70 H42 Cl4 Hf N4 O8 '
_reflns_odcompleteness_completeness 99.97
_reflns_odcompleteness_iscentric 1
_reflns_odcompleteness_theta 66.97
_olex2_date_sample_data_collection 2016-07-06
_olex2_submission_special_instructions 'No special instructions were received'
_oxdiff_exptl_absorpt_empirical_details
;
Empirical correction (ABSPACK) includes:
- Absorption correction using spherical harmonics
- Frame scaling
- Detector area scaling
;
_oxdiff_exptl_absorpt_empirical_full_max 1.361
_oxdiff_exptl_absorpt_empirical_full_min 0.735
_shelx_space_group_comment
;
The symmetry employed for this shelxl refinement is uniquely defined
by the following loop, which should always be used as a source of
symmetry information in preference to the above space-group names.
They are only intended as comments.
;
_shelxl_version_number 2014-3

loop_
_space_group_symop_operation_xyz
'x, y, z'
'-x, -y, z'
'x+1/2, -y+1/2, -z'
'-x+1/2, y+1/2, -z'

loop_
_atom_site_label
_atom_site_type_symbol
_atom_site_fract_x
_atom_site_fract_y
_atom_site_fract_z
_atom_site_U_iso_or_equiv
_atom_site_adp_type
_atom_site_occupancy
_atom_site_site_symmetry_order
_atom_site_calc_flag
_atom_site_refinement_flags_posn
_atom_site_refinement_flags_adp
_atom_site_refinement_flags_occupancy
Hf1 Hf 1.0000 1.0000 0.03280(2) 0.01732(8) Uani 1 2 d S T P
O1 O 0.8505(3) 0.96094(17) 0.05747(13) 0.0209(7) Uani 1 1 d . . .
O2 O 1.0212(3) 0.88139(18) 0.17523(12) 0.0249(8) Uani 1 1 d . . .
O3 O 1.0598(3) 0.90351(17) 0.00797(12) 0.0210(7) Uani 1 1 d . . .
O4 O 1.2151(3) 1.00987(19) -0.10249(12) 0.0235(7) Uani 1 1 d . . .
N1 N 1.0378(3) 0.9288(2) 0.10135(14) 0.0175(8) Uani 1 1 d . . .
N2 N 1.1148(3) 1.0242(2) -0.03516(14) 0.0172(8) Uani 1 1 d . . .
C1 C 0.8000(4) 0.9476(3) 0.09854(18) 0.0200(9) Uani 1 1 d . . .
C2 C 0.6812(4) 0.9473(3) 0.09793(19) 0.0235(10) Uani 1 1 d . . .
H2 H 0.6440 0.9540 0.0689 0.028 Uiso 1 1 calc R U .
C3 C 0.6230(4) 0.9374(3) 0.1388(2) 0.0244(10) Uani 1 1 d . . .
H3 H 0.5462 0.9356 0.1372 0.029 Uiso 1 1 calc R U .
C4 C 0.6755(4) 0.9297(3) 0.1842(2) 0.0248(10) Uani 1 1 d . . .
C5 C 0.6128(5) 0.9224(3) 0.2267(2) 0.0307(12) Uani 1 1 d . . .
H5 H 0.5360 0.9220 0.2246 0.037 Uiso 1 1 calc R U .
C6 C 0.6624(5) 0.9157(3) 0.2713(2) 0.0364(13) Uani 1 1 d . . .
H6 H 0.6202 0.9096 0.2990 0.044 Uiso 1 1 calc R U .
C7 C 0.7784(6) 0.9184(4) 0.2736(2) 0.0402(14) Uani 1 1 d . . .
H7 H 0.8128 0.9162 0.3036 0.048 Uiso 1 1 calc R U .
C8 C 0.8425(5) 0.9242(3) 0.2328(2) 0.0338(12) Uani 1 1 d . . .
H8 H 0.9191 0.9256 0.2357 0.041 Uiso 1 1 calc R U .
C9 C 0.7936(4) 0.9280(3) 0.18671(19) 0.0242(10) Uani 1 1 d . . .
C10 C 0.8553(4) 0.9336(3) 0.14203(18) 0.0211(10) Uani 1 1 d . . .
C11 C 0.9722(4) 0.9177(2) 0.13821(18) 0.0203(10) Uani 1 1 d . . .
C12 C 1.1276(4) 0.8671(3) 0.15932(18) 0.0224(10) Uani 1 1 d . . .
C13 C 1.2095(5) 0.8319(3) 0.1833(2) 0.0306(11) Uani 1 1 d . . .
H13 H 1.1994 0.8144 0.2143 0.037 Uiso 1 1 calc R U .
C14 C 1.3094(5) 0.8238(3) 0.1584(2) 0.0307(12) Uani 1 1 d . . .
H14 H 1.3679 0.7999 0.1728 0.037 Uiso 1 1 calc R U .
C15 C 1.3222(5) 0.8515(3) 0.1115(2) 0.0275(11) Uani 1 1 d . . .
H15 H 1.3896 0.8459 0.0958 0.033 Uiso 1 1 calc R U .
C16 C 1.2373(4) 0.8870(3) 0.08799(19) 0.0222(10) Uani 1 1 d . . .
H16 H 1.2466 0.9048 0.0570 0.027 Uiso 1 1 calc R U .
C17 C 1.1376(4) 0.8949(2) 0.11277(18) 0.0203(10) Uani 1 1 d . . .
C18 C 1.0781(4) 0.8723(2) -0.03368(17) 0.0174(9) Uani 1 1 d . . .
C19 C 1.0686(4) 0.7971(3) -0.03509(19) 0.0240(10) Uani 1 1 d . . .
H19 H 1.0517 0.7729 -0.0068 0.029 Uiso 1 1 calc R U .
C20 C 1.0835(4) 0.7606(3) -0.0763(2) 0.0254(10) Uani 1 1 d . . .
H20 H 1.0781 0.7117 -0.0759 0.030 Uiso 1 1 calc R U .
C21 C 1.1076(4) 0.7959(3) -0.12052(19) 0.0247(10) Uani 1 1 d . . .
C22 C 1.1202(5) 0.7562(3) -0.1635(2) 0.0313(12) Uani 1 1 d . . .
H22 H 1.1111 0.7075 -0.1626 0.038 Uiso 1 1 calc R U .
C23 C 1.1457(5) 0.7883(3) -0.2063(2) 0.0355(13) Uani 1 1 d . . .
H23 H 1.1556 0.7617 -0.2342 0.043 Uiso 1 1 calc R U .
C24 C 1.1566(5) 0.8617(3) -0.2075(2) 0.0334(13) Uani 1 1 d . . .
H24 H 1.1732 0.8836 -0.2367 0.040 Uiso 1 1 calc R U .
C25 C 1.1433(4) 0.9025(3) -0.16633(19) 0.0261(11) Uani 1 1 d . . .
H25 H 1.1484 0.9513 -0.1685 0.031 Uiso 1 1 calc R U .
C26 C 1.1218(4) 0.8703(3) -0.12061(18) 0.0224(10) Uani 1 1 d . . .
C27 C 1.1104(4) 0.9078(3) -0.07617(18) 0.0202(9) Uani 1 1 d . . .
C28 C 1.1413(4) 0.9817(2) -0.07007(18) 0.0219(11) Uani 1 1 d . . .
C29 C 1.2357(4) 1.0767(3) -0.0855(2) 0.0257(11) Uani 1 1 d . . .
C30 C 1.3050(5) 1.1268(3) -0.1053(2) 0.0339(13) Uani 1 1 d . . .
H30 H 1.3462 1.1185 -0.1330 0.041 Uiso 1 1 calc R U .
C31 C 1.3087(5) 1.1907(3) -0.0806(2) 0.0334(13) Uani 1 1 d . . .
H31 H 1.3528 1.2268 -0.0927 0.040 Uiso 1 1 calc R U .
C32 C 1.2482(5) 1.2025(3) -0.0381(2) 0.0311(12) Uani 1 1 d . . .
H32 H 1.2529 1.2459 -0.0226 0.037 Uiso 1 1 calc R U .
C33 C 1.1812(4) 1.1496(3) -0.0188(2) 0.0255(10) Uani 1 1 d . . .
H33 H 1.1419 1.1566 0.0097 0.031 Uiso 1 1 calc R U .
C34 C 1.1754(4) 1.0863(3) -0.04349(19) 0.0218(10) Uani 1 1 d . . .
Hf2 Hf 1.0000 0.5000 0.45820(2) 0.01920(8) Uani 1 2 d S T P
O5 O 0.9355(3) 0.59452(18) 0.48524(13) 0.0217(7) Uani 1 1 d . . .
O6 O 0.7879(4) 0.4780(2) 0.59325(14) 0.0333(9) Uani 1 1 d . . .
O7 O 1.1526(3) 0.53380(19) 0.43281(13) 0.0235(7) Uani 1 1 d . . .
O8 O 0.9937(4) 0.64517(19) 0.32538(11) 0.0266(7) Uani 1 1 d . . .
N3 N 0.8857(3) 0.4708(2) 0.52513(15) 0.0198(8) Uani 1 1 d . . .
N4 N 0.9687(3) 0.5768(2) 0.39098(15) 0.0206(8) Uani 1 1 d . . .
C35 C 0.9219(4) 0.6220(3) 0.52870(18) 0.0199(9) Uani 1 1 d . . .
C36 C 0.9366(4) 0.6964(3) 0.53328(19) 0.0231(10) Uani 1 1 d . . .
H36 H 0.9503 0.7231 0.5058 0.028 Uiso 1 1 calc R U .
C37 C 0.9311(4) 0.7289(3) 0.5766(2) 0.0260(11) Uani 1 1 d . . .
H37 H 0.9409 0.7774 0.5784 0.031 Uiso 1 1 calc R U .
C38 C 0.9103(4) 0.6895(3) 0.61992(19) 0.0245(10) Uani 1 1 d . . .
C39 C 0.9115(4) 0.7228(3) 0.6658(2) 0.0269(11) Uani 1 1 d . . .
H39 H 0.9264 0.7708 0.6676 0.032 Uiso 1 1 calc R U .
C40 C 0.8915(5) 0.6863(3) 0.7070(2) 0.0308(12) Uani 1 1 d . . .
H40 H 0.8923 0.7091 0.7367 0.037 Uiso 1 1 calc R U .
C41 C 0.8692(4) 0.6129(3) 0.7043(2) 0.0283(11) Uani 1 1 d . . .
H41 H 0.8548 0.5876 0.7324 0.034 Uiso 1 1 calc R U .
C42 C 0.8689(4) 0.5792(3) 0.66064(19) 0.0268(11) Uani 1 1 d . . .
H42 H 0.8555 0.5309 0.6596 0.032 Uiso 1 1 calc R U .
C43 C 0.8886(4) 0.6161(3) 0.61654(18) 0.0223(10) Uani 1 1 d . . .
C44 C 0.8904(4) 0.5822(3) 0.56957(19) 0.0227(10) Uani 1 1 d . . .
C45 C 0.8607(4) 0.5111(2) 0.56197(17) 0.0195(10) Uani 1 1 d . . .
C46 C 0.7693(5) 0.4125(3) 0.5738(2) 0.0293(12) Uani 1 1 d . . .
C47 C 0.7026(6) 0.3592(3) 0.5916(2) 0.0395(15) Uani 1 1 d . . .
H47 H 0.6616 0.3641 0.6198 0.047 Uiso 1 1 calc R U .
C48 C 0.7010(5) 0.2973(3) 0.5641(2) 0.0321(12) Uani 1 1 d . . .
H48 H 0.6595 0.2592 0.5749 0.039 Uiso 1 1 calc R U .
C49 C 0.7595(4) 0.2912(3) 0.5212(2) 0.0269(11) Uani 1 1 d . . .
H49 H 0.7565 0.2490 0.5041 0.032 Uiso 1 1 calc R U .
C50 C 0.8228(4) 0.3467(3) 0.50314(19) 0.0234(10) Uani 1 1 d . . .
H50 H 0.8600 0.3431 0.4738 0.028 Uiso 1 1 calc R U .
C51 C 0.8277(4) 0.4079(3) 0.53109(19) 0.0219(10) Uani 1 1 d . . .
C52 C 1.2071(4) 0.5550(3) 0.39501(18) 0.0212(10) Uani 1 1 d . . .
C53 C 1.3248(4) 0.5491(3) 0.3976(2) 0.0280(11) Uani 1 1 d . . .
H53 H 1.3581 0.5336 0.4259 0.034 Uiso 1 1 calc R U .
C54 C 1.3882(4) 0.5657(3) 0.3590(2) 0.0263(11) Uani 1 1 d . . .
H54 H 1.4645 0.5602 0.3611 0.032 Uiso 1 1 calc R U .
C55 C 1.3412(4) 0.5913(3) 0.3158(2) 0.0258(10) Uani 1 1 d . . .
C56 C 1.4096(5) 0.6060(3) 0.2751(2) 0.0310(12) Uani 1 1 d . . .
H56 H 1.4847 0.5957 0.2767 0.037 Uiso 1 1 calc R U .
C57 C 1.3675(5) 0.6349(3) 0.2337(2) 0.0382(14) Uani 1 1 d . . .
H57 H 1.4133 0.6436 0.2074 0.046 Uiso 1 1 calc R U .
C58 C 1.2557(5) 0.6510(4) 0.2314(2) 0.0385(14) Uani 1 1 d . . .
H58 H 1.2273 0.6717 0.2037 0.046 Uiso 1 1 calc R U .
C59 C 1.1866(5) 0.6368(3) 0.2694(2) 0.0349(13) Uani 1 1 d . . .
H59 H 1.1120 0.6484 0.2667 0.042 Uiso 1 1 calc R U .
C60 C 1.2247(4) 0.6051(3) 0.31263(19) 0.0241(10) Uani 1 1 d . . .
C61 C 1.1575(4) 0.5854(3) 0.35397(18) 0.0207(10) Uani 1 1 d . . .
C62 C 1.0401(4) 0.5996(3) 0.35810(18) 0.0232(10) Uani 1 1 d . . .
C63 C 0.8849(4) 0.6531(3) 0.33916(18) 0.0249(10) Uani 1 1 d . . .
C64 C 0.8058(5) 0.6953(3) 0.3176(2) 0.0319(12) Uani 1 1 d . . .
H64 H 0.8203 0.7225 0.2904 0.038 Uiso 1 1 calc R U .
C65 C 0.7029(5) 0.6937(3) 0.3399(2) 0.0364(13) Uani 1 1 d . . .
H65 H 0.6449 0.7196 0.3267 0.044 Uiso 1 1 calc R U .
C66 C 0.6844(4) 0.6541(3) 0.3814(2) 0.0312(12) Uani 1 1 d . . .
H66 H 0.6148 0.6553 0.3957 0.037 Uiso 1 1 calc R U .
C67 C 0.7663(4) 0.6128(3) 0.4022(2) 0.0260(11) Uani 1 1 d . . .
H67 H 0.7531 0.5868 0.4301 0.031 Uiso 1 1 calc R U .
C68 C 0.8679(4) 0.6121(3) 0.37982(19) 0.0234(10) Uani 1 1 d . . .
Cl1 Cl 0.89918(14) 0.75814(9) 0.09375(6) 0.0455(4) Uani 1 1 d . . .
Cl2 Cl 0.97179(13) 0.70642(8) 0.18757(6) 0.0423(3) Uani 1 1 d . . .
C69 C 0.9041(6) 0.6857(3) 0.1329(3) 0.0434(15) Uani 1 1 d . . .
H69A H 0.9426 0.6472 0.1172 0.052 Uiso 1 1 calc R U .
H69B H 0.8292 0.6702 0.1399 0.052 Uiso 1 1 calc R U .
Cl3 Cl 1.03233(13) 0.82469(10) 0.30602(6) 0.0506(4) Uani 1 1 d . . .
Cl4 Cl 1.08377(17) 0.77523(12) 0.40341(6) 0.0580(5) Uani 1 1 d . . .
C70 C 1.1352(6) 0.7959(4) 0.3453(3) 0.0467(16) Uani 1 1 d . . .
H70A H 1.1911 0.8323 0.3482 0.056 Uiso 1 1 calc R U .
H70B H 1.1703 0.7544 0.3317 0.056 Uiso 1 1 calc R U .

loop_
_atom_site_aniso_label
_atom_site_aniso_U_11
_atom_site_aniso_U_22
_atom_site_aniso_U_33
_atom_site_aniso_U_23
_atom_site_aniso_U_13
_atom_site_aniso_U_12
Hf1 0.02158(15) 0.02066(14) 0.00972(13) 0.000 0.000 -0.00079(14)
O1 0.0228(16) 0.0243(17) 0.0157(17) 0.0001(13) 0.0027(14) -0.0029(13)
O2 0.030(2) 0.0318(16) 0.0124(15) 0.0060(12) 0.0022(14) 0.0044(15)
O3 0.0301(18) 0.0215(15) 0.0113(16) -0.0011(13) 0.0005(13) -0.0002(14)
O4 0.0285(16) 0.0224(19) 0.0195(15) 0.0029(14) 0.0069(13) -0.0046(14)
N1 0.0235(19) 0.0201(16) 0.0090(18) 0.0048(14) 0.0007(14) 0.0038(14)
N2 0.0160(18) 0.0213(18) 0.014(2) 0.0005(14) 0.0012(15) -0.0015(15)
C1 0.022(2) 0.022(2) 0.016(2) -0.0005(17) 0.0072(19) -0.0029(18)
C2 0.026(2) 0.024(2) 0.021(3) 0.0012(19) -0.003(2) -0.0009(19)
C3 0.019(2) 0.025(2) 0.030(3) 0.000(2) 0.003(2) -0.0043(18)
C4 0.031(3) 0.023(2) 0.021(3) -0.0024(19) 0.006(2) 0.0011(19)
C5 0.031(3) 0.031(3) 0.030(3) -0.002(2) 0.012(2) 0.002(2)
C6 0.046(3) 0.043(3) 0.020(3) 0.003(2) 0.017(3) 0.000(3)
C7 0.047(3) 0.058(4) 0.016(3) 0.003(3) 0.009(3) 0.010(3)
C8 0.037(3) 0.048(3) 0.017(3) 0.001(2) 0.006(2) 0.004(3)
C9 0.028(2) 0.027(2) 0.018(2) 0.0024(19) 0.004(2) 0.0035(19)
C10 0.026(2) 0.023(2) 0.015(2) -0.0014(18) 0.0026(19) 0.0007(19)
C11 0.024(3) 0.020(2) 0.017(2) 0.0006(17) 0.0007(17) 0.0031(17)
C12 0.025(2) 0.026(2) 0.016(2) 0.0008(19) 0.0008(19) 0.0010(19)
C13 0.035(3) 0.036(3) 0.020(3) 0.008(2) -0.004(2) 0.003(2)
C14 0.029(3) 0.034(3) 0.029(3) 0.001(2) -0.003(2) 0.006(2)
C15 0.027(3) 0.027(2) 0.028(3) -0.002(2) 0.003(2) 0.002(2)
C16 0.022(2) 0.022(2) 0.022(2) -0.0017(19) 0.0013(19) -0.0009(19)
C17 0.027(2) 0.020(2) 0.014(2) -0.0007(18) 0.0007(19) 0.0032(18)
C18 0.019(2) 0.021(2) 0.013(2) -0.0040(17) 0.0003(17) 0.0041(18)
C19 0.025(3) 0.030(3) 0.017(2) 0.0037(19) 0.0009(18) -0.003(2)
C20 0.026(2) 0.020(2) 0.029(3) -0.002(2) 0.005(2) -0.0005(19)
C21 0.025(2) 0.028(2) 0.022(3) -0.004(2) 0.000(2) 0.002(2)
C22 0.038(3) 0.032(3) 0.024(3) -0.010(2) 0.006(2) 0.001(2)
C23 0.042(3) 0.044(3) 0.021(3) -0.013(2) 0.004(2) -0.003(3)
C24 0.035(3) 0.049(3) 0.016(3) 0.000(2) 0.001(2) 0.003(3)
C25 0.029(3) 0.035(3) 0.014(2) 0.002(2) 0.003(2) 0.004(2)
C26 0.022(2) 0.032(3) 0.014(2) 0.0051(19) -0.0024(18) 0.0022(19)
C27 0.019(2) 0.023(2) 0.019(2) -0.0001(19) -0.0007(18) 0.0001(18)
C28 0.024(2) 0.030(3) 0.012(2) 0.0041(17) 0.0028(18) -0.0010(18)
C29 0.026(2) 0.028(2) 0.023(3) 0.008(2) -0.002(2) -0.002(2)
C30 0.029(3) 0.037(3) 0.036(3) 0.010(2) 0.008(2) -0.001(2)
C31 0.025(3) 0.033(3) 0.042(3) 0.012(2) 0.001(2) -0.007(2)
C32 0.032(3) 0.025(3) 0.036(3) 0.004(2) -0.008(2) -0.007(2)
C33 0.027(3) 0.027(2) 0.022(3) 0.001(2) -0.001(2) 0.000(2)
C34 0.020(2) 0.027(2) 0.019(2) 0.0052(19) -0.0020(18) -0.0009(19)
Hf2 0.01916(15) 0.02387(15) 0.01455(14) 0.000 0.000 -0.00134(15)
O5 0.0233(17) 0.0258(16) 0.0161(17) -0.0025(14) 0.0002(13) 0.0017(14)
O6 0.040(2) 0.037(2) 0.0227(19) -0.0064(15) 0.0163(17) -0.0125(16)
O7 0.0206(16) 0.0298(17) 0.0200(18) 0.0077(14) 0.0014(14) -0.0025(14)
O8 0.0223(16) 0.0433(18) 0.0142(14) 0.0073(13) 0.0006(18) 0.0080(18)
N3 0.0213(19) 0.0271(18) 0.0108(19) 0.0014(15) 0.0015(16) -0.0030(16)
N4 0.022(2) 0.0244(18) 0.015(2) 0.0012(16) 0.0009(14) 0.0027(15)
C35 0.018(2) 0.024(2) 0.017(2) -0.0040(18) -0.0004(18) 0.0021(18)
C36 0.023(2) 0.026(2) 0.021(3) 0.0006(19) 0.0012(19) 0.0038(19)
C37 0.027(3) 0.025(2) 0.026(3) 0.003(2) 0.000(2) -0.001(2)
C38 0.024(2) 0.029(2) 0.021(3) -0.002(2) 0.000(2) 0.000(2)
C39 0.024(2) 0.027(2) 0.030(3) -0.007(2) -0.002(2) 0.000(2)
C40 0.029(3) 0.041(3) 0.022(3) -0.007(2) -0.002(2) 0.002(2)
C41 0.028(3) 0.040(3) 0.017(3) -0.004(2) -0.002(2) -0.003(2)
C42 0.029(3) 0.034(3) 0.018(3) -0.002(2) -0.003(2) 0.002(2)
C43 0.020(2) 0.029(2) 0.018(2) -0.0025(19) -0.0012(19) 0.0022(19)
C44 0.022(2) 0.029(2) 0.018(2) 0.000(2) 0.0009(19) -0.002(2)
C45 0.021(2) 0.020(3) 0.017(2) 0.0024(18) 0.0045(16) -0.0004(18)
C46 0.038(3) 0.029(3) 0.020(3) -0.004(2) 0.002(2) -0.010(2)
C47 0.049(4) 0.045(3) 0.024(3) -0.008(3) 0.017(3) -0.020(3)
C48 0.041(3) 0.032(3) 0.023(3) 0.000(2) 0.006(2) -0.015(2)
C49 0.024(2) 0.029(2) 0.028(3) -0.001(2) -0.004(2) 0.000(2)
C50 0.019(2) 0.029(2) 0.022(3) -0.002(2) -0.0027(19) -0.0030(19)
C51 0.020(2) 0.027(2) 0.018(2) -0.0026(19) 0.0034(19) -0.0013(19)
C52 0.020(2) 0.025(2) 0.018(2) -0.0015(19) 0.0043(19) 0.0005(18)
C53 0.022(3) 0.029(2) 0.033(3) 0.004(2) -0.003(2) 0.003(2)
C54 0.021(2) 0.029(3) 0.028(3) 0.005(2) 0.004(2) 0.003(2)
C55 0.027(2) 0.029(2) 0.022(3) 0.000(2) 0.005(2) 0.005(2)
C56 0.032(3) 0.037(3) 0.024(3) 0.002(2) 0.010(2) 0.004(2)
C57 0.040(3) 0.045(3) 0.030(3) -0.001(3) 0.016(3) 0.002(3)
C58 0.044(3) 0.053(4) 0.019(3) 0.006(3) 0.006(2) 0.004(3)
C59 0.031(3) 0.051(3) 0.023(3) 0.005(2) 0.005(2) 0.008(3)
C60 0.027(2) 0.028(2) 0.017(2) -0.0006(19) 0.004(2) 0.005(2)
C61 0.021(2) 0.028(2) 0.013(2) -0.0002(19) -0.0001(18) -0.0003(19)
C62 0.022(2) 0.032(2) 0.016(2) -0.007(2) -0.0012(18) 0.0034(19)
C63 0.026(2) 0.036(3) 0.013(2) -0.001(2) -0.0002(19) 0.007(2)
C64 0.029(3) 0.047(3) 0.020(3) 0.006(2) -0.002(2) 0.009(2)
C65 0.029(3) 0.048(3) 0.032(3) 0.002(3) -0.006(2) 0.011(3)
C66 0.018(2) 0.045(3) 0.030(3) -0.005(2) 0.000(2) 0.007(2)
C67 0.026(2) 0.029(3) 0.023(3) -0.003(2) 0.002(2) 0.000(2)
C68 0.024(2) 0.030(2) 0.017(2) -0.002(2) -0.003(2) 0.003(2)
Cl1 0.0489(8) 0.0516(9) 0.0360(8) 0.0122(7) -0.0001(7) 0.0017(7)
Cl2 0.0458(9) 0.0472(7) 0.0339(7) 0.0056(6) -0.0049(6) -0.0054(6)
C69 0.040(3) 0.039(3) 0.052(4) 0.011(3) -0.008(3) -0.005(3)
Cl3 0.0445(8) 0.0682(10) 0.0390(8) 0.0174(8) -0.0059(6) 0.0047(7)
Cl4 0.0581(10) 0.0853(13) 0.0305(8) 0.0123(8) 0.0063(7) 0.0055(10)
C70 0.040(3) 0.059(4) 0.042(4) 0.013(3) 0.003(3) 0.006(3)

loop_
_atom_type_symbol
_atom_type_description
_atom_type_scat_dispersion_real
_atom_type_scat_dispersion_imag
_atom_type_scat_source
C C 0.0181 0.0091 'International Tables Vol C Tables 4.2.6.8 and 6.1.1.4'
H H 0.0000 0.0000 'International Tables Vol C Tables 4.2.6.8 and 6.1.1.4'
Cl Cl 0.3639 0.7018 'International Tables Vol C Tables 4.2.6.8 and 6.1.1.4'
Hf Hf -6.1794 4.9776 'International Tables Vol C Tables 4.2.6.8 and 6.1.1.4'
N N 0.0311 0.0180 'International Tables Vol C Tables 4.2.6.8 and 6.1.1.4'
O O 0.0492 0.0322 'International Tables Vol C Tables 4.2.6.8 and 6.1.1.4'

loop_
_exptl_crystal_face_index_h
_exptl_crystal_face_index_k
_exptl_crystal_face_index_l
_exptl_crystal_face_perp_dist
4 3 -5 0.0653
-1 -2 -5 0.0838
5 -9 -5 0.0463
4 5 5 0.0788
-4 -5 -5 0.0748
1 0 -5 0.0829
1 2 5 0.0938
0 -1 0 0.0307
0 1 0 0.0257
-5 9 5 0.0463
4 -9 6 0.0620
-4 9 -6 0.0620
-1 0 5 0.0829
-4 -3 5 0.0653

loop_
_geom_angle_atom_site_label_1
_geom_angle_atom_site_label_2
_geom_angle_atom_site_label_3
_geom_angle
_geom_angle_site_symmetry_1
_geom_angle_site_symmetry_3
O1 Hf1 O1 141.43(19) . 2_775
O1 Hf1 O3 95.55(13) . .
O1 Hf1 O3 96.95(13) 2_775 .
O1 Hf1 O3 96.95(13) . 2_775
O1 Hf1 O3 95.55(13) 2_775 2_775
O1 Hf1 N1 72.53(14) . .
O1 Hf1 N1 76.83(14) 2_775 .
O1 Hf1 N1 72.53(14) 2_775 2_775
O1 Hf1 N1 76.83(14) . 2_775
O1 Hf1 N2 71.56(14) 2_775 .
O1 Hf1 N2 71.55(14) . 2_775
O1 Hf1 N2 146.96(13) 2_775 2_775
O1 Hf1 N2 146.95(13) . .
O3 Hf1 O3 141.50(18) 2_775 .
O3 Hf1 N1 146.11(13) . 2_775
O3 Hf1 N1 72.36(13) 2_775 2_775
O3 Hf1 N1 72.36(13) . .
O3 Hf1 N1 146.11(13) 2_775 .
O3 Hf1 N2 76.84(14) 2_775 .
O3 Hf1 N2 72.95(13) . .
O3 Hf1 N2 76.84(14) . 2_775
O3 Hf1 N2 72.95(13) 2_775 2_775
N1 Hf1 N1 73.87(19) 2_775 .
N1 Hf1 N2 128.99(14) . .
N1 Hf1 N2 129.33(14) 2_775 .
N1 Hf1 N2 129.33(14) . 2_775
N1 Hf1 N2 128.98(14) 2_775 2_775
N2 Hf1 N2 75.63(19) 2_775 .
C1 O1 Hf1 139.4(3) . .
C11 O2 C12 105.1(4) . .
C18 O3 Hf1 137.9(3) . .
C28 O4 C29 104.6(4) . .
C11 N1 Hf1 126.7(3) . .
C11 N1 C17 105.7(4) . .
C17 N1 Hf1 127.3(3) . .
C28 N2 Hf1 127.8(3) . .
C28 N2 C34 105.6(4) . .
C34 N2 Hf1 126.4(3) . .
O1 C1 C2 117.0(5) . .
O1 C1 C10 123.9(5) . .
C10 C1 C2 119.0(5) . .
C1 C2 H2 119.6 . .
C3 C2 C1 120.9(5) . .
C3 C2 H2 119.6 . .
C2 C3 H3 119.1 . .
C2 C3 C4 121.8(5) . .
C4 C3 H3 119.1 . .
C3 C4 C9 119.5(5) . .
C5 C4 C3 120.8(5) . .
C5 C4 C9 119.7(5) . .
C4 C5 H5 119.2 . .
C6 C5 C4 121.6(5) . .
C6 C5 H5 119.2 . .
C5 C6 H6 120.9 . .
C5 C6 C7 118.1(5) . .
C7 C6 H6 120.9 . .
C6 C7 H7 119.1 . .
C8 C7 C6 121.9(6) . .
C8 C7 H7 119.1 . .
C7 C8 H8 119.6 . .
C7 C8 C9 120.9(6) . .
C9 C8 H8 119.6 . .
C4 C9 C10 118.1(5) . .
C8 C9 C4 117.6(5) . .
C8 C9 C10 124.3(5) . .
C1 C10 C9 120.2(5) . .
C1 C10 C11 116.2(4) . .
C9 C10 C11 123.3(5) . .
O2 C11 C10 118.1(4) . .
N1 C11 O2 113.7(4) . .
N1 C11 C10 127.9(5) . .
O2 C12 C17 107.4(4) . .
C13 C12 O2 127.8(5) . .
C13 C12 C17 124.7(5) . .
C12 C13 H13 122.0 . .
C12 C13 C14 116.1(5) . .
C14 C13 H13 122.0 . .
C13 C14 H14 119.8 . .
C13 C14 C15 120.5(5) . .
C15 C14 H14 119.8 . .
C14 C15 H15 118.9 . .
C16 C15 C14 122.2(5) . .
C16 C15 H15 118.9 . .
C15 C16 H16 121.4 . .
C15 C16 C17 117.3(5) . .
C17 C16 H16 121.4 . .
C12 C17 N1 107.8(4) . .
C16 C17 N1 132.9(5) . .
C16 C17 C12 119.2(5) . .
O3 C18 C19 117.3(4) . .
O3 C18 C27 124.3(4) . .
C27 C18 C19 118.3(4) . .
C18 C19 H19 119.2 . .
C20 C19 C18 121.7(5) . .
C20 C19 H19 119.2 . .
C19 C20 H20 119.6 . .
C19 C20 C21 120.9(5) . .
C21 C20 H20 119.6 . .
C22 C21 C20 119.5(5) . .
C22 C21 C26 120.9(5) . .
C26 C21 C20 119.5(5) . .
C21 C22 H22 119.5 . .
C23 C22 C21 121.0(5) . .
C23 C22 H22 119.5 . .
C22 C23 H23 120.5 . .
C22 C23 C24 119.1(5) . .
C24 C23 H23 120.5 . .
C23 C24 H24 119.2 . .
C25 C24 C23 121.6(6) . .
C25 C24 H24 119.2 . .
C24 C25 H25 119.7 . .
C24 C25 C26 120.7(5) . .
C26 C25 H25 119.7 . .
C21 C26 C25 116.6(5) . .
C21 C26 C27 118.8(5) . .
C27 C26 C25 124.5(5) . .
C18 C27 C26 120.5(4) . .
C18 C27 C28 115.6(4) . .
C26 C27 C28 123.6(5) . .
O4 C28 C27 117.6(4) . .
N2 C28 O4 114.0(4) . .
N2 C28 C27 128.2(5) . .
O4 C29 C30 127.5(5) . .
O4 C29 C34 108.3(4) . .
C30 C29 C34 124.2(5) . .
C29 C30 H30 122.4 . .
C29 C30 C31 115.2(6) . .
C31 C30 H30 122.4 . .
C30 C31 H31 118.9 . .
C30 C31 C32 122.2(5) . .
C32 C31 H31 118.9 . .
C31 C32 H32 119.7 . .
C33 C32 C31 120.6(5) . .
C33 C32 H32 119.7 . .
C32 C33 H33 121.2 . .
C34 C33 C32 117.7(5) . .
C34 C33 H33 121.2 . .
C29 C34 N2 107.5(5) . .
C33 C34 N2 132.3(5) . .
C33 C34 C29 120.2(5) . .
O5 Hf2 O5 138.10(19) 2_765 .
O5 Hf2 N3 72.81(14) . .
O5 Hf2 N3 74.80(14) 2_765 .
O5 Hf2 N3 74.80(14) . 2_765
O5 Hf2 N3 72.82(14) 2_765 2_765
O5 Hf2 N4 149.11(13) . 2_765
O5 Hf2 N4 149.11(13) 2_765 .
O5 Hf2 N4 72.41(14) 2_765 2_765
O5 Hf2 N4 72.41(14) . .
O7 Hf2 O5 100.77(14) 2_765 2_765
O7 Hf2 O5 93.19(13) . 2_765
O7 Hf2 O5 93.19(13) 2_765 .
O7 Hf2 O5 100.77(14) . .
O7 Hf2 O7 140.4(2) 2_765 .
O7 Hf2 N3 71.11(14) 2_765 .
O7 Hf2 N3 148.49(14) . .
O7 Hf2 N3 71.11(14) . 2_765
O7 Hf2 N3 148.49(14) 2_765 2_765
O7 Hf2 N4 71.85(13) 2_765 2_765
O7 Hf2 N4 77.54(14) . 2_765
O7 Hf2 N4 77.54(14) 2_765 .
O7 Hf2 N4 71.85(13) . .
N3 Hf2 N3 77.5(2) . 2_765
N3 Hf2 N4 123.81(14) . 2_765
N3 Hf2 N4 131.03(14) 2_765 2_765
N3 Hf2 N4 131.03(14) . .
N3 Hf2 N4 123.81(14) 2_765 .
N4 Hf2 N4 77.92(19) . 2_765
C35 O5 Hf2 135.2(3) . .
C46 O6 C45 105.6(4) . .
C52 O7 Hf2 144.9(3) . .
C62 O8 C63 106.0(4) . .
C45 N3 Hf2 127.3(3) . .
C45 N3 C51 106.9(4) . .
C51 N3 Hf2 125.7(3) . .
C62 N4 Hf2 129.0(3) . .
C62 N4 C68 104.7(4) . .
C68 N4 Hf2 126.1(3) . .
O5 C35 C36 117.1(5) . .
O5 C35 C44 123.6(4) . .
C44 C35 C36 119.3(5) . .
C35 C36 H36 119.2 . .
C37 C36 C35 121.6(5) . .
C37 C36 H36 119.2 . .
C36 C37 H37 119.5 . .
C36 C37 C38 120.9(5) . .
C38 C37 H37 119.5 . .
C39 C38 C37 121.0(5) . .
C39 C38 C43 119.8(5) . .
C43 C38 C37 119.2(5) . .
C38 C39 H39 119.2 . .
C40 C39 C38 121.6(5) . .
C40 C39 H39 119.2 . .
C39 C40 H40 120.3 . .
C39 C40 C41 119.3(5) . .
C41 C40 H40 120.3 . .
C40 C41 H41 119.8 . .
C42 C41 C40 120.4(5) . .
C42 C41 H41 119.8 . .
C41 C42 H42 119.1 . .
C41 C42 C43 121.7(5) . .
C43 C42 H42 119.1 . .
C38 C43 C42 117.1(5) . .
C38 C43 C44 119.4(5) . .
C42 C43 C44 123.5(5) . .
C35 C44 C43 119.1(5) . .
C35 C44 C45 117.3(5) . .
C45 C44 C43 123.6(5) . .
O6 C45 C44 120.1(4) . .
N3 C45 O6 111.7(4) . .
N3 C45 C44 127.9(5) . .
O6 C46 C47 128.2(5) . .
O6 C46 C51 108.0(5) . .
C51 C46 C47 123.8(5) . .
C46 C47 H47 122.4 . .
C46 C47 C48 115.3(5) . .
C48 C47 H47 122.4 . .
C47 C48 H48 119.0 . .
C49 C48 C47 122.0(5) . .
C49 C48 H48 119.0 . .
C48 C49 H49 119.2 . .
C48 C49 C50 121.6(5) . .
C50 C49 H49 119.2 . .
C49 C50 H50 121.5 . .
C49 C50 C51 116.9(5) . .
C51 C50 H50 121.5 . .
N3 C51 C50 131.9(5) . .
C46 C51 N3 107.7(4) . .
C46 C51 C50 120.4(5) . .
O7 C52 C53 116.1(5) . .
O7 C52 C61 124.1(5) . .
C61 C52 C53 119.7(5) . .
C52 C53 H53 119.8 . .
C54 C53 C52 120.4(5) . .
C54 C53 H53 119.8 . .
C53 C54 H54 119.2 . .
C53 C54 C55 121.6(5) . .
C55 C54 H54 119.2 . .
C54 C55 C56 120.4(5) . .
C54 C55 C60 120.6(5) . .
C56 C55 C60 119.0(5) . .
C55 C56 H56 119.2 . .
C57 C56 C55 121.7(5) . .
C57 C56 H56 119.2 . .
C56 C57 H57 120.4 . .
C56 C57 C58 119.3(6) . .
C58 C57 H57 120.4 . .
C57 C58 H58 119.4 . .
C59 C58 C57 121.1(6) . .
C59 C58 H58 119.4 . .
C58 C59 H59 118.9 . .
C58 C59 C60 122.2(6) . .
C60 C59 H59 118.9 . .
C55 C60 C61 117.0(5) . .
C59 C60 C55 116.6(5) . .
C59 C60 C61 126.4(5) . .
C52 C61 C60 120.2(4) . .
C52 C61 C62 115.4(5) . .
C62 C61 C60 124.2(5) . .
O8 C62 C61 117.7(5) . .
N4 C62 O8 113.2(4) . .
N4 C62 C61 129.0(5) . .
O8 C63 C64 127.1(5) . .
O8 C63 C68 107.8(4) . .
C64 C63 C68 125.1(5) . .
C63 C64 H64 122.8 . .
C63 C64 C65 114.4(5) . .
C65 C64 H64 122.8 . .
C64 C65 H65 119.2 . .
C64 C65 C66 121.5(5) . .
C66 C65 H65 119.2 . .
C65 C66 H66 118.9 . .
C67 C66 C65 122.3(5) . .
C67 C66 H66 118.9 . .
C66 C67 H67 121.5 . .
C68 C67 C66 117.0(5) . .
C68 C67 H67 121.5 . .
C63 C68 N4 108.3(4) . .
C67 C68 N4 132.1(5) . .
C67 C68 C63 119.6(5) . .
Cl1 C69 Cl2 111.9(4) . .
Cl1 C69 H69A 109.2 . .
Cl1 C69 H69B 109.2 . .
Cl2 C69 H69A 109.2 . .
Cl2 C69 H69B 109.2 . .
H69A C69 H69B 107.9 . .
Cl3 C70 Cl4 112.8(4) . .
Cl3 C70 H70A 109.0 . .
Cl3 C70 H70B 109.0 . .
Cl4 C70 H70A 109.0 . .
Cl4 C70 H70B 109.0 . .
H70A C70 H70B 107.8 . .

loop_
_geom_bond_atom_site_label_1
_geom_bond_atom_site_label_2
_geom_bond_distance
_geom_bond_site_symmetry_2
Hf1 O1 2.069(3) 2_775
Hf1 O1 2.069(3) .
Hf1 O3 2.085(3) .
Hf1 O3 2.085(3) 2_775
Hf1 N1 2.375(4) .
Hf1 N1 2.375(4) 2_775
Hf1 N2 2.383(4) .
Hf1 N2 2.382(4) 2_775
O1 C1 1.315(6) .
O2 C11 1.370(6) .
O2 C12 1.385(6) .
O3 C18 1.315(6) .
O4 C28 1.373(6) .
O4 C29 1.376(7) .
N1 C11 1.309(6) .
N1 C17 1.403(6) .
N2 C28 1.299(6) .
N2 C34 1.407(6) .
C1 C2 1.436(7) .
C1 C10 1.403(7) .
C2 H2 0.9300 .
C2 C3 1.345(7) .
C3 H3 0.9300 .
C3 C4 1.417(8) .
C4 C5 1.407(7) .
C4 C9 1.429(7) .
C5 H5 0.9300 .
C5 C6 1.378(9) .
C6 H6 0.9300 .
C6 C7 1.404(9) .
C7 H7 0.9300 .
C7 C8 1.374(8) .
C8 H8 0.9300 .
C8 C9 1.409(8) .
C9 C10 1.448(7) .
C10 C11 1.449(7) .
C12 C13 1.366(7) .
C12 C17 1.398(7) .
C13 H13 0.9300 .
C13 C14 1.400(8) .
C14 H14 0.9300 .
C14 C15 1.408(8) .
C15 H15 0.9300 .
C15 C16 1.390(7) .
C16 H16 0.9300 .
C16 C17 1.395(7) .
C18 C19 1.433(7) .
C18 C27 1.411(7) .
C19 H19 0.9300 .
C19 C20 1.347(7) .
C20 H20 0.9300 .
C20 C21 1.427(8) .
C21 C22 1.417(7) .
C21 C26 1.422(7) .
C22 H22 0.9300 .
C22 C23 1.368(9) .
C23 H23 0.9300 .
C23 C24 1.400(9) .
C24 H24 0.9300 .
C24 C25 1.389(8) .
C25 H25 0.9300 .
C25 C26 1.430(7) .
C26 C27 1.429(7) .
C27 C28 1.462(7) .
C29 C30 1.380(8) .
C29 C34 1.385(8) .
C30 H30 0.9300 .
C30 C31 1.392(9) .
C31 H31 0.9300 .
C31 C32 1.403(9) .
C32 H32 0.9300 .
C32 C33 1.396(8) .
C33 H33 0.9300 .
C33 C34 1.384(7) .
Hf2 O5 2.094(3) 2_765
Hf2 O5 2.094(3) .
Hf2 O7 2.075(3) 2_765
Hf2 O7 2.075(3) .
Hf2 N3 2.377(4) 2_765
Hf2 N3 2.377(4) .
Hf2 N4 2.395(4) 2_765
Hf2 N4 2.395(4) .
O5 C35 1.322(6) .
O6 C45 1.385(6) .
O6 C46 1.374(7) .
O7 C52 1.301(6) .
O8 C62 1.372(6) .
O8 C63 1.377(7) .
N3 C45 1.310(7) .
N3 C51 1.395(7) .
N4 C62 1.327(7) .
N4 C68 1.424(6) .
C35 C36 1.430(7) .
C35 C44 1.412(7) .
C36 H36 0.9300 .
C36 C37 1.351(8) .
C37 H37 0.9300 .
C37 C38 1.435(7) .
C38 C39 1.418(7) .
C38 C43 1.421(7) .
C39 H39 0.9300 .
C39 C40 1.357(8) .
C40 H40 0.9300 .
C40 C41 1.421(8) .
C41 H41 0.9300 .
C41 C42 1.368(8) .
C42 H42 0.9300 .
C42 C43 1.428(7) .
C43 C44 1.451(7) .
C44 C45 1.413(7) .
C46 C47 1.384(8) .
C46 C51 1.381(7) .
C47 H47 0.9300 .
C47 C48 1.400(8) .
C48 H48 0.9300 .
C48 C49 1.386(8) .
C49 H49 0.9300 .
C49 C50 1.395(7) .
C50 H50 0.9300 .
C50 C51 1.398(7) .
C52 C53 1.429(7) .
C52 C61 1.408(7) .
C53 H53 0.9300 .
C53 C54 1.351(8) .
C54 H54 0.9300 .
C54 C55 1.413(8) .
C55 C56 1.425(7) .
C55 C60 1.434(7) .
C56 H56 0.9300 .
C56 C57 1.367(9) .
C57 H57 0.9300 .
C57 C58 1.386(9) .
C58 H58 0.9300 .
C58 C59 1.370(8) .
C59 H59 0.9300 .
C59 C60 1.418(8) .
C60 C61 1.453(7) .
C61 C62 1.449(7) .
C63 C64 1.383(7) .
C63 C68 1.385(7) .
C64 H64 0.9300 .
C64 C65 1.389(9) .
C65 H65 0.9300 .
C65 C66 1.393(9) .
C66 H66 0.9300 .
C66 C67 1.387(8) .
C67 H67 0.9300 .
C67 C68 1.375(7) .
Cl1 C69 1.752(6) .
Cl2 C69 1.764(7) .
C69 H69A 0.9700 .
C69 H69B 0.9700 .
Cl3 C70 1.739(7) .
Cl4 C70 1.769(7) .
C70 H70A 0.9700 .
C70 H70B 0.9700 .

loop_
_geom_torsion_atom_site_label_1
_geom_torsion_atom_site_label_2
_geom_torsion_atom_site_label_3
_geom_torsion_atom_site_label_4
_geom_torsion
Hf1 O1 C1 C2 155.1(4)
Hf1 O1 C1 C10 -25.3(8)
Hf1 O3 C18 C19 -150.1(4)
Hf1 O3 C18 C27 32.6(8)
Hf1 N1 C11 O2 -172.3(3)
Hf1 N1 C11 C10 13.6(7)
Hf1 N1 C17 C12 171.9(3)
Hf1 N1 C17 C16 -6.0(8)
Hf1 N2 C28 O4 -175.9(3)
Hf1 N2 C28 C27 -1.8(8)
Hf1 N2 C34 C29 176.4(3)
Hf1 N2 C34 C33 -4.8(8)
O1 C1 C2 C3 -176.9(5)
O1 C1 C10 C9 172.5(4)
O1 C1 C10 C11 -14.2(7)
O2 C12 C13 C14 179.0(5)
O2 C12 C17 N1 2.4(5)
O2 C12 C17 C16 -179.4(4)
O3 C18 C19 C20 178.6(5)
O3 C18 C27 C26 -176.1(4)
O3 C18 C27 C28 9.9(7)
O4 C29 C30 C31 179.1(5)
O4 C29 C34 N2 -1.0(6)
O4 C29 C34 C33 180.0(4)
C1 C2 C3 C4 2.5(8)
C1 C10 C11 O2 -158.4(4)
C1 C10 C11 N1 15.5(8)
C2 C1 C10 C9 -7.9(7)
C2 C1 C10 C11 165.4(4)
C2 C3 C4 C5 177.3(5)
C2 C3 C4 C9 -3.9(8)
C3 C4 C5 C6 -179.2(5)
C3 C4 C9 C8 176.6(5)
C3 C4 C9 C10 -0.6(7)
C4 C5 C6 C7 1.8(9)
C4 C9 C10 C1 6.5(7)
C4 C9 C10 C11 -166.4(5)
C5 C4 C9 C8 -4.6(8)
C5 C4 C9 C10 178.2(5)
C5 C6 C7 C8 -3.0(10)
C6 C7 C8 C9 0.3(10)
C7 C8 C9 C4 3.5(9)
C7 C8 C9 C10 -179.5(6)
C8 C9 C10 C1 -170.5(5)
C8 C9 C10 C11 16.6(8)
C9 C4 C5 C6 2.1(8)
C9 C10 C11 O2 14.8(7)
C9 C10 C11 N1 -171.4(5)
C10 C1 C2 C3 3.4(8)
C11 O2 C12 C13 179.9(5)
C11 O2 C12 C17 -0.8(5)
C11 N1 C17 C12 -3.1(5)
C11 N1 C17 C16 179.0(5)
C12 O2 C11 N1 -1.3(5)
C12 O2 C11 C10 173.4(4)
C12 C13 C14 C15 0.6(8)
C13 C12 C17 N1 -178.2(5)
C13 C12 C17 C16 0.0(8)
C13 C14 C15 C16 -0.7(9)
C14 C15 C16 C17 0.4(8)
C15 C16 C17 N1 177.6(5)
C15 C16 C17 C12 -0.1(7)
C17 N1 C11 O2 2.8(5)
C17 N1 C11 C10 -171.3(5)
C17 C12 C13 C14 -0.3(8)
C18 C19 C20 C21 -1.1(8)
C18 C27 C28 O4 152.7(4)
C18 C27 C28 N2 -21.2(8)
C19 C18 C27 C26 6.6(7)
C19 C18 C27 C28 -167.5(4)
C19 C20 C21 C22 -178.5(5)
C19 C20 C21 C26 3.4(8)
C20 C21 C22 C23 -178.6(6)
C20 C21 C26 C25 -178.7(5)
C20 C21 C26 C27 -0.6(7)
C21 C22 C23 C24 -1.5(9)
C21 C26 C27 C18 -4.4(7)
C21 C26 C27 C28 169.2(5)
C22 C21 C26 C25 3.3(8)
C22 C21 C26 C27 -178.7(5)
C22 C23 C24 C25 0.6(10)
C23 C24 C25 C26 2.3(9)
C24 C25 C26 C21 -4.2(8)
C24 C25 C26 C27 177.9(5)
C25 C26 C27 C18 173.5(5)
C25 C26 C27 C28 -13.0(8)
C26 C21 C22 C23 -0.5(9)
C26 C27 C28 O4 -21.1(7)
C26 C27 C28 N2 165.0(5)
C27 C18 C19 C20 -3.9(8)
C28 O4 C29 C30 179.9(5)
C28 O4 C29 C34 0.7(5)
C28 N2 C34 C29 1.0(5)
C28 N2 C34 C33 179.8(6)
C29 O4 C28 N2 0.0(5)
C29 O4 C28 C27 -174.8(4)
C29 C30 C31 C32 1.4(9)
C30 C29 C34 N2 179.7(5)
C30 C29 C34 C33 0.7(8)
C30 C31 C32 C33 0.0(9)
C31 C32 C33 C34 -1.1(8)
C32 C33 C34 N2 -177.9(5)
C32 C33 C34 C29 0.8(8)
C34 N2 C28 O4 -0.7(6)
C34 N2 C28 C27 173.5(5)
C34 C29 C30 C31 -1.8(9)
Hf2 O5 C35 C36 144.3(4)
Hf2 O5 C35 C44 -38.0(7)
Hf2 O7 C52 C53 -159.5(4)
Hf2 O7 C52 C61 23.3(9)
Hf2 N3 C45 O6 177.3(3)
Hf2 N3 C45 C44 3.6(7)
Hf2 N3 C51 C46 -178.4(4)
Hf2 N3 C51 C50 2.9(8)
Hf2 N4 C62 O8 -178.0(3)
Hf2 N4 C62 C61 -1.0(8)
Hf2 N4 C68 C63 178.0(3)
Hf2 N4 C68 C67 0.0(8)
O5 C35 C36 C37 -176.0(5)
O5 C35 C44 C43 173.8(4)
O5 C35 C44 C45 -7.0(7)
O6 C46 C47 C48 -179.2(6)
O6 C46 C51 N3 2.0(6)
O6 C46 C51 C50 -179.2(5)
O7 C52 C53 C54 176.0(5)
O7 C52 C61 C60 -177.6(5)
O7 C52 C61 C62 6.8(7)
O8 C63 C64 C65 -179.0(5)
O8 C63 C68 N4 -1.0(6)
O8 C63 C68 C67 177.3(5)
C35 C36 C37 C38 0.1(8)
C35 C44 C45 O6 -152.9(5)
C35 C44 C45 N3 20.3(8)
C36 C35 C44 C43 -8.5(7)
C36 C35 C44 C45 170.7(5)
C36 C37 C38 C39 175.9(5)
C36 C37 C38 C43 -3.8(8)
C37 C38 C39 C40 179.7(5)
C37 C38 C43 C42 179.7(5)
C37 C38 C43 C44 1.3(7)
C38 C39 C40 C41 0.3(8)
C38 C43 C44 C35 4.8(7)
C38 C43 C44 C45 -174.3(5)
C39 C38 C43 C42 0.0(7)
C39 C38 C43 C44 -178.4(5)
C39 C40 C41 C42 0.6(8)
C40 C41 C42 C43 -1.2(8)
C41 C42 C43 C38 0.9(8)
C41 C42 C43 C44 179.2(5)
C42 C43 C44 C35 -173.5(5)
C42 C43 C44 C45 7.4(8)
C43 C38 C39 C40 -0.6(8)
C43 C44 C45 O6 26.2(7)
C43 C44 C45 N3 -160.6(5)
C44 C35 C36 C37 6.2(8)
C45 O6 C46 C47 179.9(6)
C45 O6 C46 C51 -1.7(6)
C45 N3 C51 C46 -1.4(6)
C45 N3 C51 C50 180.0(6)
C46 O6 C45 N3 0.9(6)
C46 O6 C45 C44 175.1(5)
C46 C47 C48 C49 -2.1(10)
C47 C46 C51 N3 -179.6(6)
C47 C46 C51 C50 -0.8(9)
C47 C48 C49 C50 -0.3(10)
C48 C49 C50 C51 2.3(8)
C49 C50 C51 N3 176.8(5)
C49 C50 C51 C46 -1.7(8)
C51 N3 C45 O6 0.3(6)
C51 N3 C45 C44 -173.3(5)
C51 C46 C47 C48 2.7(10)
C52 C53 C54 C55 1.8(8)
C52 C61 C62 O8 163.1(4)
C52 C61 C62 N4 -13.8(8)
C53 C52 C61 C60 5.3(7)
C53 C52 C61 C62 -170.3(5)
C53 C54 C55 C56 -177.7(5)
C53 C54 C55 C60 4.4(8)
C54 C55 C56 C57 -175.9(6)
C54 C55 C60 C59 174.3(5)
C54 C55 C60 C61 -5.6(8)
C55 C56 C57 C58 0.7(10)
C55 C60 C61 C52 0.7(7)
C55 C60 C61 C62 175.9(5)
C56 C55 C60 C59 -3.7(8)
C56 C55 C60 C61 176.5(5)
C56 C57 C58 C59 -1.7(10)
C57 C58 C59 C60 -0.2(11)
C58 C59 C60 C55 2.8(9)
C58 C59 C60 C61 -177.3(6)
C59 C60 C61 C52 -179.1(5)
C59 C60 C61 C62 -3.9(9)
C60 C55 C56 C57 2.0(9)
C60 C61 C62 O8 -12.2(7)
C60 C61 C62 N4 170.8(5)
C61 C52 C53 C54 -6.7(8)
C62 O8 C63 C64 178.5(6)
C62 O8 C63 C68 -0.1(6)
C62 N4 C68 C63 1.8(6)
C62 N4 C68 C67 -176.2(6)
C63 O8 C62 N4 1.4(6)
C63 O8 C62 C61 -176.0(4)
C63 C64 C65 C66 2.0(9)
C64 C63 C68 N4 -179.7(5)
C64 C63 C68 C67 -1.4(9)
C64 C65 C66 C67 -1.6(10)
C65 C66 C67 C68 -0.4(9)
C66 C67 C68 N4 179.7(5)
C66 C67 C68 C63 1.9(8)
C68 N4 C62 O8 -2.0(6)
C68 N4 C62 C61 175.1(5)
C68 C63 C64 C65 -0.5(9)

loop_
_exptl_oxdiff_crystal_face_indexfrac_h
_exptl_oxdiff_crystal_face_indexfrac_k
_exptl_oxdiff_crystal_face_indexfrac_l
_exptl_oxdiff_crystal_face_x
_exptl_oxdiff_crystal_face_y
_exptl_oxdiff_crystal_face_z
3.9988 2.9981 -4.9907 -0.1813 0.5153 -0.3133
-0.9979 -1.9993 -4.9970 0.1148 -0.1783 -0.2732
5.0035 -8.9808 -5.0005 0.7951 0.4769 -0.3951
3.9960 4.9977 5.0008 -0.2924 0.5945 0.2492
-3.9960 -4.9977 -5.0008 0.2924 -0.5945 -0.2492
1.0008 -0.0003 -4.9945 -0.0037 0.0991 -0.2892
0.9979 1.9993 4.9970 -0.1148 0.1783 0.2732
0.0004 -0.9983 -0.0008 0.0797 -0.0136 -0.0057
-0.0004 0.9983 0.0008 -0.0797 0.0136 0.0057
-5.0035 8.9808 5.0005 -0.7951 -0.4769 0.3951
4.0015 -8.9787 5.9878 0.8277 0.4089 0.2248
-4.0015 8.9787 -5.9878 -0.8277 -0.4089 -0.2248
-1.0008 0.0003 4.9945 0.0037 -0.0991 0.2892
-3.9988 -2.9981 4.9907 0.1813 -0.5153 0.3133

loop_
_smtbx_masks_void_nr
_smtbx_masks_void_average_x
_smtbx_masks_void_average_y
_smtbx_masks_void_average_z
_smtbx_masks_void_volume
_smtbx_masks_void_count_electrons
1 0.000 0.000 0.453 204.1 58.5
2 0.000 0.500 0.104 270.8 96.9
3 0.500 0.000 0.896 270.8 97.7
4 0.500 0.500 0.547 204.1 57.8
